data_7119199
loop_
_publ_author_name
'Bortoluzzi, Marco'
'Funaioli, Tiziana'
'Marchetti, Fabio'
'Pampaloni, Guido'
'Pinzino, Calogero'
'Zacchini, Stefano'

_publ_section_title
;
 One pot conversion of benzophenone imine into the relevant
 2-aza-allenium.
;
_journal_issue 2
_journal_name_full 'Chemical communications (Cambridge, England)'
_journal_page_first 364
_journal_page_last 367
_journal_paper_doi 10.1039/c6cc08702g
_journal_volume 53
_journal_year 2016
_chemical_formula_sum 'C27 H22 Cl8 N W'
_chemical_formula_weight 827.91
_chemical_name_systematic
; 
 ? 
;
_space_group_IT_number 2
_symmetry_cell_setting triclinic
_symmetry_space_group_name_Hall '-P 1'
_symmetry_space_group_name_H-M 'P -1'
_atom_sites_solution_hydrogens geom
_atom_sites_solution_primary direct
_atom_sites_solution_secondary difmap
_audit_creation_method SHELXL-97
_audit_update_record
;
2016-10-10 deposited with the CCDC.
2016-12-01 downloaded from the CCDC.
;
_cell_angle_alpha 114.57(3)
_cell_angle_beta 100.377(16)
_cell_angle_gamma 101.214(15)
_cell_formula_units_Z 2
_cell_length_a 10.179(13)
_cell_length_b 13.62(2)
_cell_length_c 14.88(3)
_cell_measurement_reflns_used 3317
_cell_measurement_temperature 100(2)
_cell_measurement_theta_max 25.727
_cell_measurement_theta_min 2.250
_cell_volume 1760(5)
_computing_cell_refinement 'APEX2 (Bruker AXS, 2006)'
_computing_data_collection 'APEX2 (Bruker AXS, 2006)'
_computing_data_reduction 'SAINT (Bruker AXS, 2004)'
_computing_molecular_graphics 'ORTEPII (Johnson, 1996)'
_computing_publication_material 'XCIF (Bruker AXS, 2001)'
_computing_structure_refinement 'SHELXL-97 (Sheldrick, 1997)'
_computing_structure_solution 'SHELXS-97 (Sheldrick, 1990)'
_diffrn_ambient_temperature 100(2)
_diffrn_measured_fraction_theta_full 0.970
_diffrn_measured_fraction_theta_max 0.970
_diffrn_measurement_device_type 'CCD area detector'
_diffrn_measurement_method 'phi and omega scans'
_diffrn_radiation_monochromator graphite
_diffrn_radiation_source 'fine-focus sealed tube'
_diffrn_radiation_type MoK\a
_diffrn_radiation_wavelength 0.71073
_diffrn_reflns_av_R_equivalents 0.1563
_diffrn_reflns_av_sigmaI/netI 0.2219
_diffrn_reflns_limit_h_max 11
_diffrn_reflns_limit_h_min -12
_diffrn_reflns_limit_k_max 15
_diffrn_reflns_limit_k_min -16
_diffrn_reflns_limit_l_max 17
_diffrn_reflns_limit_l_min -16
_diffrn_reflns_number 14039
_diffrn_reflns_theta_full 25.03
_diffrn_reflns_theta_max 25.03
_diffrn_reflns_theta_min 1.57
_exptl_absorpt_coefficient_mu 3.908
_exptl_absorpt_correction_T_max 0.6960
_exptl_absorpt_correction_T_min 0.5737
_exptl_absorpt_correction_type empirical
_exptl_absorpt_process_details
; 
 Data were corrected for Lorentz polarization and absorption
 effects (empirical absorption correction SADABS).
 R(int) =  0.1732 (selected reflections only, before parameter refinement)
 R(int) =  0.0963 (selected reflections only, after parameter refinement)
;
_exptl_crystal_colour orange
_exptl_crystal_density_diffrn 1.563
_exptl_crystal_density_method 'not measured'
_exptl_crystal_description plate
_exptl_crystal_F_000 802
_exptl_crystal_size_max 0.16
_exptl_crystal_size_mid 0.13
_exptl_crystal_size_min 0.10
_refine_diff_density_max 4.781
_refine_diff_density_min -6.476
_refine_diff_density_rms 0.494
_refine_ls_extinction_method none
_refine_ls_goodness_of_fit_ref 1.335
_refine_ls_hydrogen_treatment constr
_refine_ls_matrix_type full
_refine_ls_number_parameters 287
_refine_ls_number_reflns 6025
_refine_ls_number_restraints 172
_refine_ls_restrained_S_all 1.318
_refine_ls_R_factor_all 0.3078
_refine_ls_R_factor_gt 0.1915
_refine_ls_shift/su_max 0.001
_refine_ls_shift/su_mean 0.000
_refine_ls_structure_factor_coef Fsqd
_refine_ls_weighting_details 'calc w=1/[\s^2^(Fo^2^)+(0.2000P)^2^+0.0000P] where P=(Fo^2^+2Fc^2^)/3'
_refine_ls_weighting_scheme calc
_refine_ls_wR_factor_gt 0.4162
_refine_ls_wR_factor_ref 0.4749
_reflns_number_gt 2638
_reflns_number_total 6025
_reflns_threshold_expression >2sigma(I)
_cod_data_source_file c6cc08702g3.cif
_cod_data_source_block pp-1
_cod_depositor_comments
;
The following automatic conversions were performed:

'_symmetry_cell_setting' value 'Triclinic' changed to 'triclinic'
according to
/usr/data/users/saulius/crontab/automatic-downloads/rss-feeds/RSC/lib/dictionaries/cif_core.dic
dictionary named 'cif_core.dic' version 2.4.2 from 2011-04-26.

Automatic conversion script
Id: cif_fix_values 4268 2015-11-12 08:31:59Z antanas 
;
_cod_original_cell_volume 1759(5)
_cod_original_sg_symbol_H-M P-1
_cod_database_code 7119199

loop_
_symmetry_equiv_pos_as_xyz
'x, y, z'
'-x, -y, -z'

loop_
_atom_site_label
_atom_site_type_symbol
_atom_site_fract_x
_atom_site_fract_y
_atom_site_fract_z
_atom_site_U_iso_or_equiv
_atom_site_adp_type
_atom_site_occupancy
_atom_site_symmetry_multiplicity
_atom_site_calc_flag
_atom_site_refinement_flags
W1 W 0.87702(17) 0.86493(12) 0.71955(13) 0.0596(7) Uani 1 1 d .
Cl1 Cl 0.8332(10) 0.6777(6) 0.7116(7) 0.057(3) Uani 1 1 d .
Cl2 Cl 0.6597(10) 0.7955(6) 0.5786(7) 0.061(3) Uani 1 1 d .
Cl3 Cl 0.7446(10) 0.9184(7) 0.8424(7) 0.062(3) Uani 1 1 d .
Cl4 Cl 0.9209(10) 1.0534(6) 0.7309(7) 0.057(2) Uani 1 1 d .
Cl5 Cl 1.0938(11) 0.9353(8) 0.8585(9) 0.077(3) Uani 1 1 d .
Cl6 Cl 1.0030(10) 0.8096(7) 0.5903(7) 0.062(3) Uani 1 1 d .
N1 N 0.191(3) 0.319(2) 0.717(3) 0.065(10) Uani 1 1 d .
C1 C 0.119(2) 0.394(2) 0.696(3) 0.066(6) Uani 1 1 d DU
C2 C 0.255(3) 0.269(2) 0.7717(18) 0.059(6) Uani 1 1 d DU
C3 C 0.209(2) 0.4863(15) 0.680(2) 0.066(6) Uani 1 1 d GDU
C4 C 0.330(2) 0.4814(15) 0.649(2) 0.068(6) Uani 1 1 d GU
H4 H 0.3567 0.4141 0.6293 0.081 Uiso 1 1 calc R
C5 C 0.411(2) 0.5748(18) 0.647(2) 0.069(7) Uani 1 1 d GU
H5 H 0.4937 0.5715 0.6263 0.082 Uiso 1 1 calc R
C6 C 0.372(2) 0.6732(15) 0.676(2) 0.065(6) Uani 1 1 d GU
H6 H 0.4275 0.7371 0.6751 0.078 Uiso 1 1 calc R
C7 C 0.251(2) 0.6782(15) 0.707(2) 0.070(7) Uani 1 1 d GU
H7 H 0.2244 0.7454 0.7270 0.085 Uiso 1 1 calc R
C8 C 0.170(2) 0.5847(18) 0.709(2) 0.071(7) Uani 1 1 d GU
H8 H 0.0874 0.5881 0.7300 0.085 Uiso 1 1 calc R
C9 C -0.0396(17) 0.3581(19) 0.6799(19) 0.064(6) Uani 1 1 d GDU
C10 C -0.129(2) 0.3767(17) 0.6103(17) 0.063(6) Uani 1 1 d GU
H10 H -0.0929 0.4076 0.5700 0.075 Uiso 1 1 calc R
C11 C -0.272(2) 0.3499(19) 0.5997(17) 0.070(7) Uani 1 1 d GU
H11 H -0.3332 0.3625 0.5521 0.084 Uiso 1 1 calc R
C12 C -0.3251(17) 0.3046(18) 0.6586(19) 0.069(7) Uani 1 1 d GU
H12 H -0.4226 0.2863 0.6513 0.083 Uiso 1 1 calc R
C13 C -0.236(2) 0.2861(16) 0.7282(17) 0.065(7) Uani 1 1 d GU
H13 H -0.2718 0.2551 0.7684 0.078 Uiso 1 1 calc R
C14 C -0.093(2) 0.3129(19) 0.7388(16) 0.061(6) Uani 1 1 d GU
H14 H -0.0316 0.3002 0.7863 0.073 Uiso 1 1 calc R
C15 C 0.278(3) 0.3282(18) 0.8898(13) 0.062(6) Uani 1 1 d GDU
C16 C 0.310(3) 0.4449(17) 0.9467(17) 0.061(6) Uani 1 1 d GU
H16 H 0.3150 0.4907 0.9128 0.073 Uiso 1 1 calc R
C17 C 0.333(3) 0.4948(13) 1.0532(17) 0.067(7) Uani 1 1 d GU
H17 H 0.3547 0.5746 1.0920 0.081 Uiso 1 1 calc R
C18 C 0.325(3) 0.4279(19) 1.1027(13) 0.074(7) Uani 1 1 d GU
H18 H 0.3414 0.4620 1.1755 0.088 Uiso 1 1 calc R
C19 C 0.294(3) 0.3112(18) 1.0459(18) 0.069(7) Uani 1 1 d GU
H19 H 0.2883 0.2654 1.0797 0.083 Uiso 1 1 calc R
C20 C 0.270(3) 0.2613(13) 0.9394(17) 0.063(6) Uani 1 1 d GU
H20 H 0.2486 0.1815 0.9005 0.076 Uiso 1 1 calc R
C21 C 0.296(2) 0.1635(15) 0.7085(17) 0.061(6) Uani 1 1 d GDU
C22 C 0.229(2) 0.0958(18) 0.6034(17) 0.069(7) Uani 1 1 d GU
H22 H 0.1541 0.1122 0.5702 0.083 Uiso 1 1 calc R
C23 C 0.273(2) 0.0042(17) 0.5468(13) 0.066(7) Uani 1 1 d GU
H23 H 0.2269 -0.0420 0.4750 0.079 Uiso 1 1 calc R
C24 C 0.383(2) -0.0197(14) 0.5954(17) 0.063(6) Uani 1 1 d GU
H24 H 0.4125 -0.0823 0.5567 0.075 Uiso 1 1 calc R
C25 C 0.450(2) 0.0480(17) 0.7005(17) 0.057(6) Uani 1 1 d GU
H25 H 0.5252 0.0317 0.7337 0.069 Uiso 1 1 calc R
C26 C 0.407(2) 0.1396(16) 0.7571(13) 0.056(6) Uani 1 1 d GU
H26 H 0.4523 0.1859 0.8289 0.068 Uiso 1 1 calc R
C31 C 0.880(5) 0.233(3) 0.007(4) 0.101(18) Uani 1 1 d .
H31A H 0.9306 0.2224 0.0637 0.122 Uiso 1 1 calc R
H31B H 0.8904 0.1796 -0.0588 0.122 Uiso 1 1 calc R
Cl7 Cl 0.9515(12) 0.3849(8) 0.0316(9) 0.082(3) Uani 1 1 d .
Cl8 Cl 0.6855(12) 0.2093(9) 0.0005(9) 0.088(4) Uani 1 1 d .

loop_
_atom_site_aniso_label
_atom_site_aniso_U_11
_atom_site_aniso_U_22
_atom_site_aniso_U_33
_atom_site_aniso_U_23
_atom_site_aniso_U_13
_atom_site_aniso_U_12
W1 0.0422(9) 0.0472(9) 0.0599(11) -0.0024(7) 0.0246(8) 0.0060(6)
Cl1 0.063(6) 0.035(4) 0.059(6) 0.005(4) 0.034(5) 0.008(4)
Cl2 0.052(6) 0.042(4) 0.069(6) 0.004(4) 0.034(5) 0.007(4)
Cl3 0.067(6) 0.049(5) 0.064(6) 0.008(4) 0.050(5) 0.021(4)
Cl4 0.056(6) 0.036(4) 0.054(6) 0.002(4) 0.018(5) 0.006(4)
Cl5 0.057(6) 0.059(6) 0.096(8) 0.022(6) 0.030(6) 0.005(5)
Cl6 0.052(6) 0.064(5) 0.065(6) 0.015(5) 0.038(5) 0.021(5)
N1 0.05(2) 0.044(16) 0.10(3) 0.020(17) 0.05(2) 0.019(15)
C1 0.058(10) 0.052(9) 0.083(11) 0.018(9) 0.037(9) 0.021(9)
C2 0.041(9) 0.048(9) 0.067(11) 0.008(9) 0.021(9) 0.009(8)
C3 0.058(10) 0.051(9) 0.081(11) 0.015(9) 0.044(9) 0.016(8)
C4 0.062(11) 0.051(10) 0.082(12) 0.017(10) 0.044(10) 0.011(9)
C5 0.063(11) 0.050(10) 0.086(12) 0.020(10) 0.041(10) 0.013(9)
C6 0.062(11) 0.047(10) 0.086(12) 0.023(10) 0.043(10) 0.012(9)
C7 0.063(11) 0.052(10) 0.088(12) 0.022(10) 0.041(10) 0.010(9)
C8 0.062(11) 0.052(10) 0.087(12) 0.016(10) 0.040(10) 0.012(9)
C9 0.055(10) 0.054(9) 0.079(11) 0.018(8) 0.037(9) 0.023(8)
C10 0.057(11) 0.053(10) 0.077(12) 0.020(9) 0.042(10) 0.019(9)
C11 0.059(11) 0.058(10) 0.080(13) 0.014(10) 0.038(10) 0.017(9)
C12 0.058(12) 0.058(10) 0.079(13) 0.013(10) 0.038(10) 0.020(9)
C13 0.055(11) 0.055(10) 0.076(13) 0.013(10) 0.040(10) 0.022(9)
C14 0.051(11) 0.053(9) 0.078(12) 0.015(9) 0.039(10) 0.028(9)
C15 0.046(9) 0.049(9) 0.069(10) 0.006(8) 0.027(9) 0.009(8)
C16 0.049(10) 0.045(10) 0.069(12) 0.006(9) 0.027(10) 0.009(9)
C17 0.050(11) 0.049(10) 0.076(12) 0.005(10) 0.025(10) 0.008(9)
C18 0.053(11) 0.056(11) 0.077(12) 0.003(10) 0.026(10) 0.004(10)
C19 0.054(11) 0.053(10) 0.076(12) 0.007(10) 0.027(10) 0.007(9)
C20 0.047(10) 0.049(10) 0.072(12) 0.007(9) 0.026(10) 0.011(9)
C21 0.038(9) 0.053(9) 0.068(10) 0.005(8) 0.024(8) 0.008(8)
C22 0.046(10) 0.057(10) 0.073(11) 0.004(9) 0.022(9) 0.006(9)
C23 0.047(10) 0.055(10) 0.069(12) 0.006(9) 0.024(10) 0.007(9)
C24 0.046(10) 0.049(10) 0.069(12) 0.006(9) 0.024(10) 0.005(9)
C25 0.039(10) 0.044(10) 0.067(12) 0.006(9) 0.024(9) 0.006(9)
C26 0.036(10) 0.048(10) 0.066(11) 0.007(9) 0.026(9) 0.008(8)
C31 0.10(4) 0.05(2) 0.17(5) 0.06(3) 0.07(4) 0.02(2)
Cl7 0.069(7) 0.068(6) 0.102(9) 0.024(6) 0.044(7) 0.025(6)
Cl8 0.061(7) 0.068(6) 0.093(9) 0.005(6) 0.021(7) 0.005(5)

loop_
_atom_type_symbol
_atom_type_description
_atom_type_scat_dispersion_real
_atom_type_scat_dispersion_imag
_atom_type_scat_source
C C 0.0033 0.0016 'International Tables Vol C Tables 4.2.6.8 and 6.1.1.4'
H H 0.0000 0.0000 'International Tables Vol C Tables 4.2.6.8 and 6.1.1.4'
N N 0.0061 0.0033 'International Tables Vol C Tables 4.2.6.8 and 6.1.1.4'
Cl Cl 0.1484 0.1585 'International Tables Vol C Tables 4.2.6.8 and 6.1.1.4'
W W -0.8490 6.8722 'International Tables Vol C Tables 4.2.6.8 and 6.1.1.4'

loop_
_geom_angle_atom_site_label_1
_geom_angle_atom_site_label_2
_geom_angle_atom_site_label_3
_geom_angle
Cl3 W1 Cl1 89.9(3)
Cl3 W1 Cl5 91.4(4)
Cl1 W1 Cl5 90.4(3)
Cl3 W1 Cl6 177.8(4)
Cl1 W1 Cl6 90.5(3)
Cl5 W1 Cl6 90.8(4)
Cl3 W1 Cl4 89.2(3)
Cl1 W1 Cl4 178.9(3)
Cl5 W1 Cl4 89.0(3)
Cl6 W1 Cl4 90.4(3)
Cl3 W1 Cl2 89.1(3)
Cl1 W1 Cl2 90.2(3)
Cl5 W1 Cl2 179.3(3)
Cl6 W1 Cl2 88.8(3)
Cl4 W1 Cl2 90.4(3)
C2 N1 C1 160(3)
N1 C1 C3 115(2)
N1 C1 C9 115(2)
C3 C1 C9 130(2)
N1 C2 C21 117(2)
N1 C2 C15 116(2)
C21 C2 C15 127(2)
C4 C3 C8 120.0
C4 C3 C1 124.9(17)
C8 C3 C1 114.8(17)
C3 C4 C5 120.0
C3 C4 H4 120.0
C5 C4 H4 120.0
C4 C5 C6 120.0
C4 C5 H5 120.0
C6 C5 H5 120.0
C7 C6 C5 120.0
C7 C6 H6 120.0
C5 C6 H6 120.0
C6 C7 C8 120.0
C6 C7 H7 120.0
C8 C7 H7 120.0
C7 C8 C3 120.0
C7 C8 H8 120.0
C3 C8 H8 120.0
C10 C9 C14 120.0
C10 C9 C1 119.8(19)
C14 C9 C1 120(2)
C11 C10 C9 120.0
C11 C10 H10 120.0
C9 C10 H10 120.0
C12 C11 C10 120.0
C12 C11 H11 120.0
C10 C11 H11 120.0
C13 C12 C11 120.0
C13 C12 H12 120.0
C11 C12 H12 120.0
C12 C13 C14 120.0
C12 C13 H13 120.0
C14 C13 H13 120.0
C13 C14 C9 120.0
C13 C14 H14 120.0
C9 C14 H14 120.0
C16 C15 C20 120.0
C16 C15 C2 122.2(18)
C20 C15 C2 117.8(18)
C15 C16 C17 120.0
C15 C16 H16 120.0
C17 C16 H16 120.0
C18 C17 C16 120.0
C18 C17 H17 120.0
C16 C17 H17 120.0
C17 C18 C19 120.0
C17 C18 H18 120.0
C19 C18 H18 120.0
C20 C19 C18 120.0
C20 C19 H19 120.0
C18 C19 H19 120.0
C19 C20 C15 120.0
C19 C20 H20 120.0
C15 C20 H20 120.0
C22 C21 C26 120.0
C22 C21 C2 120.9(18)
C26 C21 C2 119.0(18)
C23 C22 C21 120.0
C23 C22 H22 120.0
C21 C22 H22 120.0
C24 C23 C22 120.0
C24 C23 H23 120.0
C22 C23 H23 120.0
C23 C24 C25 120.0
C23 C24 H24 120.0
C25 C24 H24 120.0
C26 C25 C24 120.0
C26 C25 H25 120.0
C24 C25 H25 120.0
C25 C26 C21 120.0
C25 C26 H26 120.0
C21 C26 H26 120.0
Cl7 C31 Cl8 107(2)
Cl7 C31 H31A 110.4
Cl8 C31 H31A 110.4
Cl7 C31 H31B 110.4
Cl8 C31 H31B 110.4
H31A C31 H31B 108.6

loop_
_geom_bond_atom_site_label_1
_geom_bond_atom_site_label_2
_geom_bond_distance
W1 Cl3 2.419(8)
W1 Cl1 2.450(9)
W1 Cl5 2.439(12)
W1 Cl6 2.443(8)
W1 Cl4 2.446(9)
W1 Cl2 2.460(11)
N1 C2 1.42(4)
N1 C1 1.46(4)
C1 C3 1.537(18)
C1 C9 1.536(18)
C2 C21 1.540(17)
C2 C15 1.547(18)
C3 C4 1.3900
C3 C8 1.3900
C4 C5 1.3900
C4 H4 0.9500
C5 C6 1.3900
C5 H5 0.9500
C6 C7 1.3900
C6 H6 0.9500
C7 C8 1.3900
C7 H7 0.9500
C8 H8 0.9500
C9 C10 1.3900
C9 C14 1.3900
C10 C11 1.3900
C10 H10 0.9500
C11 C12 1.3900
C11 H11 0.9500
C12 C13 1.3900
C12 H12 0.9500
C13 C14 1.3900
C13 H13 0.9500
C14 H14 0.9500
C15 C16 1.3900
C15 C20 1.3900
C16 C17 1.3900
C16 H16 0.9500
C17 C18 1.3900
C17 H17 0.9500
C18 C19 1.3900
C18 H18 0.9500
C19 C20 1.3900
C19 H19 0.9500
C20 H20 0.9500
C21 C22 1.3900
C21 C26 1.3900
C22 C23 1.3900
C22 H22 0.9500
C23 C24 1.3900
C23 H23 0.9500
C24 C25 1.3900
C24 H24 0.9500
C25 C26 1.3900
C25 H25 0.9500
C26 H26 0.9500
C31 Cl7 1.90(3)
C31 Cl8 1.92(4)
C31 H31A 0.9900
C31 H31B 0.9900

loop_
_geom_torsion_atom_site_label_1
_geom_torsion_atom_site_label_2
_geom_torsion_atom_site_label_3
_geom_torsion_atom_site_label_4
_geom_torsion
C2 N1 C1 C3 110(8)
C2 N1 C1 C9 -76(9)
C1 N1 C2 C21 171(7)
C1 N1 C2 C15 -11(10)
N1 C1 C3 C4 24(4)
C9 C1 C3 C4 -148(3)
N1 C1 C3 C8 -150(2)
C9 C1 C3 C8 38(4)
C8 C3 C4 C5 0.0
C1 C3 C4 C5 -174(3)
C3 C4 C5 C6 0.0
C4 C5 C6 C7 0.0
C5 C6 C7 C8 0.0
C6 C7 C8 C3 0.0
C4 C3 C8 C7 0.0
C1 C3 C8 C7 174(3)
N1 C1 C9 C10 -146(2)
C3 C1 C9 C10 26(4)
N1 C1 C9 C14 37(4)
C3 C1 C9 C14 -151(3)
C14 C9 C10 C11 0.0
C1 C9 C10 C11 -177(2)
C9 C10 C11 C12 0.0
C10 C11 C12 C13 0.0
C11 C12 C13 C14 0.0
C12 C13 C14 C9 0.0
C10 C9 C14 C13 0.0
C1 C9 C14 C13 177(2)
N1 C2 C15 C16 -34(4)
C21 C2 C15 C16 144(2)
N1 C2 C15 C20 148(2)
C21 C2 C15 C20 -34(4)
C20 C15 C16 C17 0.0
C2 C15 C16 C17 -178(3)
C15 C16 C17 C18 0.0
C16 C17 C18 C19 0.0
C17 C18 C19 C20 0.0
C18 C19 C20 C15 0.0
C16 C15 C20 C19 0.0
C2 C15 C20 C19 178(2)
N1 C2 C21 C22 -25(4)
C15 C2 C21 C22 157(2)
N1 C2 C21 C26 153(2)
C15 C2 C21 C26 -25(4)
C26 C21 C22 C23 0.0
C2 C21 C22 C23 177(2)
C21 C22 C23 C24 0.0
C22 C23 C24 C25 0.0
C23 C24 C25 C26 0.0
C24 C25 C26 C21 0.0
C22 C21 C26 C25 0.0
C2 C21 C26 C25 -177(2)
